data_7711426
loop_
_publ_author_name
'Oyarzabal, Itziar'
'Zabala-Lekuona, Andoni'
'Mota, Antonio J.'
'Palacios, Mar\'ia A'
'Rodr\'iguez-Di\'eguez, Antonio'
'Lorusso, Giulia'
'Evangelisti, Marco'
'Rodr\'iguez-Esteban, Corina'
'Brechin, Euan K.'
'Seco, Jos\'e M'
'Colacio, Enrique'

_publ_section_title
;
 Magneto-thermal properties and slow magnetic relaxation in Mn(II)Ln(III)
 complexes: influence of magnetic coupling on the magneto-caloric effect.
;
_journal_issue 34
_journal_name_full 'Dalton transactions (Cambridge, England : 2003)'
_journal_page_first 12954
_journal_page_last 12967
_journal_paper_doi 10.1039/d2dt01869a
_journal_volume 51
_journal_year 2022
_chemical_formula_moiety 'C52 H74 Gd2 Mn2 N8 O20, 4(C H4 O), 2(H2 O)'
_chemical_formula_sum 'C56 H94 Gd2 Mn2 N8 O26'
_chemical_formula_weight 1719.77
_space_group_crystal_system triclinic
_space_group_IT_number 2
_space_group_name_Hall '-P 1'
_space_group_name_H-M_alt 'P -1'
_atom_sites_solution_hydrogens mixed
_audit_creation_method SHELXL-2018/3
_audit_update_record
;
2022-04-30 deposited with the CCDC.	2022-08-05 downloaded from the CCDC.
;
_cell_angle_alpha 111.133(5)
_cell_angle_beta 105.343(5)
_cell_angle_gamma 98.898(5)
_cell_formula_units_Z 1
_cell_length_a 11.079(5)
_cell_length_b 12.456(5)
_cell_length_c 14.319(5)
_cell_measurement_reflns_used 5018
_cell_measurement_temperature 150.00(10)
_cell_measurement_theta_max 74.8470
_cell_measurement_theta_min 4.0290
_cell_volume 1707.4(12)
_computing_cell_refinement 'CrysAlisPro 1.171.39.46 (Rigaku OD, 2018)'
_computing_data_collection 'CrysAlisPro 1.171.39.46 (Rigaku OD, 2018)'
_computing_data_reduction 'CrysAlisPro 1.171.39.46 (Rigaku OD, 2018)'
_computing_structure_refinement 'SHELXL-2018/3 (Sheldrick, 2018)'
_diffrn_ambient_temperature 150.00(10)
_diffrn_measured_fraction_theta_full 0.999
_diffrn_measured_fraction_theta_max 0.970
_diffrn_measurement_device_type 'SuperNova, Single source at offset/far, Atlas'
_diffrn_radiation_type CuK\a
_diffrn_radiation_wavelength 1.54184
_diffrn_reflns_av_R_equivalents 0.0634
_diffrn_reflns_av_unetI/netI 0.0821
_diffrn_reflns_Laue_measured_fraction_full 0.999
_diffrn_reflns_Laue_measured_fraction_max 0.970
_diffrn_reflns_limit_h_max 13
_diffrn_reflns_limit_h_min -10
_diffrn_reflns_limit_k_max 13
_diffrn_reflns_limit_k_min -15
_diffrn_reflns_limit_l_max 17
_diffrn_reflns_limit_l_min -17
_diffrn_reflns_number 12387
_diffrn_reflns_point_group_measured_fraction_full 0.999
_diffrn_reflns_point_group_measured_fraction_max 0.970
_diffrn_reflns_theta_full 67.684
_diffrn_reflns_theta_max 74.863
_diffrn_reflns_theta_min 3.529
_diffrn_source 'micro-focus sealed X-ray tube'
_exptl_absorpt_coefficient_mu 16.024
_exptl_absorpt_correction_T_max 1.00000
_exptl_absorpt_correction_T_min 0.37414
_exptl_absorpt_correction_type multi-scan
_exptl_absorpt_process_details
;
CrysAlisPro 1.171.39.46 (Rigaku Oxford Diffraction, 2018)
Empirical absorption correction using spherical harmonics,
 implemented in SCALE3 ABSPACK scaling algorithm.
;
_exptl_crystal_colour Colourless
_exptl_crystal_density_diffrn 1.673
_exptl_crystal_density_method 'not measured'
_exptl_crystal_description Prismatic
_exptl_crystal_F_000 872
_exptl_crystal_size_max 0.15
_exptl_crystal_size_mid 0.11
_exptl_crystal_size_min 0.08
_refine_diff_density_max 1.809
_refine_diff_density_min -1.415
_refine_diff_density_rms 0.154
_refine_ls_extinction_method none
_refine_ls_goodness_of_fit_ref 1.015
_refine_ls_hydrogen_treatment constr
_refine_ls_matrix_type full
_refine_ls_number_parameters 433
_refine_ls_number_reflns 6808
_refine_ls_number_restraints 13
_refine_ls_restrained_S_all 1.016
_refine_ls_R_factor_all 0.0641
_refine_ls_R_factor_gt 0.0534
_refine_ls_shift/su_max 0.000
_refine_ls_shift/su_mean 0.000
_refine_ls_structure_factor_coef Fsqd
_refine_ls_weighting_details 'w=1/[\s^2^(Fo^2^)+(0.0842P)^2^] where P=(Fo^2^+2Fc^2^)/3'
_refine_ls_weighting_scheme calc
_refine_ls_wR_factor_gt 0.1320
_refine_ls_wR_factor_ref 0.1411
_reflns_Friedel_coverage 0.000
_reflns_number_gt 5774
_reflns_number_total 6808
_reflns_threshold_expression 'I > 2\s(I)'
_cod_data_source_file d2dt01869a2.cif
_cod_data_source_block Compound8
_cod_database_code 7711426
_shelx_shelxl_version_number 2018/3
_shelx_space_group_comment
;
The symmetry employed for this shelxl refinement is uniquely defined
by the following loop, which should always be used as a source of
symmetry information in preference to the above space-group names.
They are only intended as comments.
;

loop_
_space_group_symop_operation_xyz
'x, y, z'
'-x, -y, -z'

loop_
_atom_site_label
_atom_site_type_symbol
_atom_site_fract_x
_atom_site_fract_y
_atom_site_fract_z
_atom_site_U_iso_or_equiv
_atom_site_adp_type
_atom_site_occupancy
_atom_site_site_symmetry_order
_atom_site_calc_flag
_atom_site_refinement_flags_posn
_atom_site_refinement_flags_adp
_atom_site_refinement_flags_occupancy
_atom_site_disorder_assembly
_atom_site_disorder_group
Gd1 Gd 0.37804(3) 0.60754(3) 0.00814(2) 0.02043(11) Uani 1 1 d . . . . .
Mn1 Mn 0.62468(8) 0.86375(7) 0.20753(7) 0.02162(18) Uani 1 1 d . . . . .
C1A C 0.3412(6) 0.5434(5) -0.2571(4) 0.0271(12) Uani 1 1 d . . . . .
H4A H 0.322632 0.604651 -0.279727 0.041 Uiso 1 1 calc R U . . .
H4B H 0.262163 0.496298 -0.259554 0.041 Uiso 1 1 calc R U . . .
H4C H 0.377392 0.492688 -0.303770 0.041 Uiso 1 1 calc R U . . .
C1P C 0.2851(5) 0.3524(5) -0.1151(5) 0.0225(11) Uani 1 1 d . . . . .
C1S C 1.0402(15) 0.3455(15) 0.4904(13) 0.100(4) Uani 1 1 d . U . . .
H1S1 H 0.985823 0.397311 0.484276 0.150 Uiso 1 1 calc R U . . .
H1S2 H 1.061806 0.315151 0.426879 0.150 Uiso 1 1 calc R U . . .
H1S3 H 1.118716 0.389569 0.551104 0.150 Uiso 1 1 calc R U . . .
C2A C 0.5358(5) 0.6952(5) -0.1269(4) 0.0214(10) Uani 1 1 d . . . . .
C2S C 0.9062(13) 0.2335(10) 0.7328(12) 0.121(7) Uani 1 1 d D . . . .
H2S1 H 0.945575 0.168822 0.725456 0.182 Uiso 1 1 calc R U . . .
H2S2 H 0.819938 0.203878 0.680618 0.182 Uiso 1 1 calc R U . . .
H2S3 H 0.901587 0.266926 0.803077 0.182 Uiso 1 1 calc R U . . .
C3A C 0.5655(5) 0.7961(5) -0.0312(5) 0.0236(11) Uani 1 1 d . . . . .
C4A C 0.6604(6) 0.8975(5) -0.0124(5) 0.0264(12) Uani 1 1 d . . . . .
C5A C 0.7293(6) 0.8919(6) -0.0808(5) 0.0305(13) Uani 1 1 d . . . . .
H063 H 0.793772 0.959601 -0.065235 0.037 Uiso 1 1 calc R U . . .
C6A C 0.7056(6) 0.7884(6) -0.1722(5) 0.0307(13) Uani 1 1 d . . . . .
C7A C 0.6046(6) 0.6901(5) -0.1970(5) 0.0253(11) Uani 1 1 d . . . . .
H057 H 0.582585 0.621400 -0.259754 0.030 Uiso 1 1 calc R U . . .
C8A C 0.7846(7) 0.7823(7) -0.2444(6) 0.0387(15) Uani 1 1 d . . . . .
H04R H 0.859436 0.756413 -0.220342 0.058 Uiso 1 1 calc R U . . .
H04S H 0.812483 0.860108 -0.242609 0.058 Uiso 1 1 calc R U . . .
H04T H 0.731975 0.726382 -0.316156 0.058 Uiso 1 1 calc R U . . .
C9A C 0.6767(6) 1.0145(5) 0.0774(5) 0.0296(12) Uani 1 1 d . . . . .
H04C H 0.728775 1.078269 0.069175 0.035 Uiso 1 1 calc R U . . .
H04D H 0.591564 1.027899 0.071225 0.035 Uiso 1 1 calc R U . . .
C10A C 0.8777(6) 1.0270(7) 0.2035(6) 0.0397(16) Uani 1 1 d . . . . .
H2A H 0.919065 1.092822 0.192527 0.060 Uiso 1 1 calc R U . . .
H2B H 0.883231 0.953372 0.153742 0.060 Uiso 1 1 calc R U . . .
H2C H 0.920796 1.037292 0.275075 0.060 Uiso 1 1 calc R U . . .
C11A C 0.7292(7) 1.1370(5) 0.2624(5) 0.0335(14) Uani 1 1 d . . . . .
H5A H 0.750230 1.199780 0.239666 0.040 Uiso 1 1 calc R U . . .
H5B H 0.791854 1.159912 0.332898 0.040 Uiso 1 1 calc R U . . .
C12A C 0.5940(7) 1.1241(6) 0.2679(5) 0.0337(13) Uani 1 1 d . . . . .
H07D H 0.590393 1.199341 0.318484 0.040 Uiso 1 1 calc R U . . .
H07E H 0.532015 1.105916 0.198428 0.040 Uiso 1 1 calc R U . . .
C13A C 0.4150(7) 0.9882(7) 0.2734(6) 0.0391(15) Uani 1 1 d . . . . .
H28A H 0.393360 0.923622 0.293021 0.059 Uiso 1 1 calc R U . . .
H28B H 0.372997 0.961352 0.197925 0.059 Uiso 1 1 calc R U . . .
H28C H 0.385856 1.053918 0.311160 0.059 Uiso 1 1 calc R U . . .
C14A C 0.6242(7) 1.0719(5) 0.4179(5) 0.0314(13) Uani 1 1 d . . . . .
H04A H 0.575412 1.117958 0.455647 0.038 Uiso 1 1 calc R U . . .
H04B H 0.710431 1.124183 0.439023 0.038 Uiso 1 1 calc R U . . .
C15A C 0.6358(7) 0.9675(6) 0.4481(5) 0.0318(13) Uani 1 1 d . . . . .
H6A H 0.683878 0.998203 0.523933 0.038 Uiso 1 1 calc R U . . .
H6B H 0.549454 0.919779 0.433589 0.038 Uiso 1 1 calc R U . . .
C16A C 0.8443(6) 0.9487(7) 0.4308(6) 0.0370(15) Uani 1 1 d . . . . .
H07A H 0.860898 1.026837 0.431151 0.056 Uiso 1 1 calc R U . . .
H07B H 0.884858 0.900218 0.386839 0.056 Uiso 1 1 calc R U . . .
H07C H 0.879404 0.955847 0.502317 0.056 Uiso 1 1 calc R U . . .
C17A C 0.6827(6) 0.7757(5) 0.3959(5) 0.0274(12) Uani 1 1 d . . . . .
H06D H 0.728910 0.790128 0.468912 0.033 Uiso 1 1 calc R U . . .
H06E H 0.721944 0.725238 0.350780 0.033 Uiso 1 1 calc R U . . .
C18A C 0.5430(6) 0.7079(5) 0.3650(5) 0.0264(12) Uani 1 1 d . . . . .
C19A C 0.4558(6) 0.6723(5) 0.2611(4) 0.0223(11) Uani 1 1 d . . . . .
C20A C 0.3331(6) 0.5907(5) 0.2303(5) 0.0253(11) Uani 1 1 d . . . . .
C21A C 0.2931(6) 0.5564(6) 0.3009(5) 0.0301(12) Uani 1 1 d . . . . .
H051 H 0.210425 0.505412 0.278900 0.036 Uiso 1 1 calc R U . . .
C22A C 0.3776(7) 0.5985(6) 0.4058(5) 0.0332(14) Uani 1 1 d . . . . .
C23A C 0.5014(7) 0.6703(5) 0.4349(5) 0.0299(13) Uani 1 1 d . . . . .
H055 H 0.559435 0.694461 0.503655 0.036 Uiso 1 1 calc R U . . .
C24A C 0.3330(9) 0.5631(7) 0.4847(6) 0.0456(18) Uani 1 1 d . . . . .
H06A H 0.406811 0.561653 0.537085 0.068 Uiso 1 1 calc R U . . .
H06B H 0.271671 0.485064 0.447438 0.068 Uiso 1 1 calc R U . . .
H06C H 0.292261 0.620291 0.519533 0.068 Uiso 1 1 calc R U . . .
C25A C 0.1379(6) 0.4575(7) 0.0835(6) 0.0385(16) Uani 1 1 d . . . . .
H05A H 0.152299 0.386582 0.091036 0.058 Uiso 1 1 calc R U . . .
H05B H 0.093494 0.437902 0.009587 0.058 Uiso 1 1 calc R U . . .
H05C H 0.085562 0.489515 0.124449 0.058 Uiso 1 1 calc R U . . .
N1A N 0.7389(5) 1.0232(5) 0.1868(4) 0.0285(10) Uani 1 1 d . . . . .
N1C N 0.1689(5) 0.7257(5) -0.0364(5) 0.0369(13) Uani 1 1 d . . . . .
N2A N 0.5575(5) 1.0276(4) 0.3013(4) 0.0298(11) Uani 1 1 d . . . . .
N3A N 0.7025(5) 0.8921(5) 0.3877(4) 0.0283(10) Uani 1 1 d . . . . .
O1A O 0.4334(4) 0.5981(4) -0.1494(3) 0.0255(8) Uani 1 1 d . . . . .
O1C O 0.2235(5) 0.7272(6) 0.0546(5) 0.0479(13) Uani 1 1 d . . . . .
O1P O 0.7518(4) 0.7552(3) 0.1740(3) 0.0261(8) Uani 1 1 d . . . . .
O1S O 0.9713(10) 0.2462(9) 0.5038(8) 0.094(3) Uani 1 1 d . U . . .
H1S H 0.970431 0.290209 0.569854 0.141 Uiso 1 1 d . U . . .
O1W O -0.0060(13) 0.5580(19) -0.3118(12) 0.190(9) Uani 1 1 d . . . . .
H1W1 H 0.080622 0.603336 -0.259303 0.284 Uiso 1 1 d . U . . .
H2W1 H -0.024142 0.499816 -0.300967 0.284 Uiso 1 1 d . U . . .
O2A O 0.5022(4) 0.7964(3) 0.0374(3) 0.0226(8) Uani 1 1 d . . . . .
O2C O 0.2096(5) 0.6683(4) -0.1101(4) 0.0376(10) Uani 1 1 d . . . . .
O2P O 0.4007(4) 0.4079(3) -0.0398(3) 0.0233(8) Uani 1 1 d . . . . .
O2S O 0.9840(6) 0.3253(8) 0.7163(6) 0.084(3) Uani 1 1 d D . . . .
H2S H 1.067708 0.364754 0.751923 0.125 Uiso 1 1 d . U . . .
O3A O 0.4833(4) 0.7090(3) 0.1897(3) 0.0250(8) Uani 1 1 d . . . . .
O3C O 0.0842(5) 0.7747(5) -0.0520(6) 0.0518(14) Uani 1 1 d . . . . .
O3P O 0.2137(4) 0.4259(4) -0.1231(3) 0.0248(8) Uani 1 1 d . . . . .
O4A O 0.2617(4) 0.5457(4) 0.1216(3) 0.0276(9) Uani 1 1 d . . . . .

loop_
_atom_site_aniso_label
_atom_site_aniso_U_11
_atom_site_aniso_U_22
_atom_site_aniso_U_33
_atom_site_aniso_U_23
_atom_site_aniso_U_13
_atom_site_aniso_U_12
Gd1 0.02370(16) 0.01428(16) 0.02196(16) 0.00942(11) 0.00537(11) 0.00176(11)
Mn1 0.0260(4) 0.0132(4) 0.0230(4) 0.0079(3) 0.0057(3) 0.0026(3)
C1A 0.037(3) 0.020(3) 0.021(2) 0.010(2) 0.007(2) 0.000(2)
C1P 0.021(2) 0.021(3) 0.029(3) 0.014(2) 0.009(2) 0.003(2)
C1S 0.101(5) 0.099(5) 0.101(5) 0.045(3) 0.032(2) 0.026(2)
C2A 0.025(2) 0.016(3) 0.025(2) 0.012(2) 0.008(2) 0.005(2)
C2S 0.090(9) 0.053(7) 0.141(15) -0.013(8) 0.001(9) 0.010(7)
C3A 0.023(2) 0.022(3) 0.026(3) 0.011(2) 0.008(2) 0.007(2)
C4A 0.030(3) 0.021(3) 0.025(3) 0.013(2) 0.005(2) 0.002(2)
C5A 0.028(3) 0.025(3) 0.040(3) 0.018(3) 0.010(2) 0.000(2)
C6A 0.031(3) 0.034(3) 0.032(3) 0.018(3) 0.013(2) 0.007(2)
C7A 0.030(3) 0.022(3) 0.029(3) 0.013(2) 0.014(2) 0.009(2)
C8A 0.040(3) 0.041(4) 0.042(4) 0.022(3) 0.019(3) 0.007(3)
C9A 0.037(3) 0.016(3) 0.034(3) 0.013(2) 0.010(2) 0.002(2)
C10A 0.031(3) 0.034(4) 0.048(4) 0.020(3) 0.008(3) -0.003(3)
C11A 0.046(3) 0.012(3) 0.036(3) 0.010(2) 0.011(3) -0.002(2)
C12A 0.045(3) 0.020(3) 0.035(3) 0.010(2) 0.013(3) 0.011(3)
C13A 0.039(3) 0.034(4) 0.042(4) 0.015(3) 0.011(3) 0.014(3)
C14A 0.043(3) 0.017(3) 0.029(3) 0.007(2) 0.010(3) 0.007(2)
C15A 0.041(3) 0.024(3) 0.026(3) 0.009(2) 0.010(2) 0.005(2)
C16A 0.031(3) 0.035(4) 0.038(3) 0.018(3) 0.001(3) 0.004(3)
C17A 0.034(3) 0.023(3) 0.022(3) 0.010(2) 0.003(2) 0.007(2)
C18A 0.035(3) 0.017(3) 0.023(3) 0.008(2) 0.007(2) 0.006(2)
C19A 0.032(3) 0.013(2) 0.020(2) 0.007(2) 0.007(2) 0.003(2)
C20A 0.029(3) 0.020(3) 0.029(3) 0.012(2) 0.011(2) 0.005(2)
C21A 0.042(3) 0.021(3) 0.033(3) 0.014(2) 0.018(3) 0.007(2)
C22A 0.058(4) 0.018(3) 0.029(3) 0.012(2) 0.021(3) 0.012(3)
C23A 0.050(4) 0.020(3) 0.022(3) 0.013(2) 0.011(2) 0.013(3)
C24A 0.075(5) 0.030(4) 0.036(3) 0.020(3) 0.022(3) 0.006(3)
C25A 0.033(3) 0.036(4) 0.035(3) 0.013(3) 0.007(3) -0.010(3)
N1A 0.031(2) 0.018(2) 0.032(3) 0.012(2) 0.007(2) 0.0017(19)
N1C 0.029(3) 0.028(3) 0.060(4) 0.027(3) 0.014(2) 0.008(2)
N2A 0.041(3) 0.015(2) 0.030(3) 0.008(2) 0.010(2) 0.007(2)
N3A 0.032(3) 0.019(2) 0.028(2) 0.009(2) 0.005(2) 0.0031(19)
O1A 0.0296(19) 0.0190(19) 0.0241(19) 0.0107(16) 0.0049(16) 0.0006(16)
O1C 0.053(3) 0.065(4) 0.051(3) 0.037(3) 0.029(3) 0.033(3)
O1P 0.0254(18) 0.0116(18) 0.033(2) 0.0061(16) 0.0049(16) -0.0002(15)
O1S 0.098(3) 0.091(3) 0.092(3) 0.043(2) 0.027(2) 0.021(2)
O1W 0.107(9) 0.27(2) 0.118(10) 0.045(13) 0.025(8) -0.028(12)
O2A 0.0300(19) 0.0128(18) 0.0242(18) 0.0089(15) 0.0087(15) 0.0020(15)
O2C 0.040(2) 0.029(2) 0.040(2) 0.015(2) 0.006(2) 0.013(2)
O2P 0.0242(18) 0.0161(19) 0.0275(19) 0.0111(16) 0.0042(15) 0.0033(14)
O2S 0.050(4) 0.084(6) 0.065(4) 0.005(4) -0.018(3) 0.009(4)
O3A 0.0315(19) 0.0143(18) 0.0208(18) 0.0047(15) 0.0053(15) -0.0027(15)
O3C 0.039(3) 0.046(3) 0.087(4) 0.040(3) 0.026(3) 0.021(2)
O3P 0.0264(18) 0.0156(18) 0.0288(19) 0.0106(16) 0.0035(16) 0.0036(15)
O4A 0.030(2) 0.0171(19) 0.028(2) 0.0090(16) 0.0036(16) -0.0013(16)

loop_
_atom_type_symbol
_atom_type_description
_atom_type_scat_dispersion_real
_atom_type_scat_dispersion_imag
_atom_type_scat_source
C C 0.0181 0.0091 'International Tables Vol C Tables 4.2.6.8 and 6.1.1.4'
Gd Gd -8.8380 11.9157 'International Tables Vol C Tables 4.2.6.8 and 6.1.1.4'
Mn Mn -0.5299 2.8052 'International Tables Vol C Tables 4.2.6.8 and 6.1.1.4'
N N 0.0311 0.0180 'International Tables Vol C Tables 4.2.6.8 and 6.1.1.4'
O O 0.0492 0.0322 'International Tables Vol C Tables 4.2.6.8 and 6.1.1.4'
H H 0.0000 0.0000 'International Tables Vol C Tables 4.2.6.8 and 6.1.1.4'

loop_
_geom_angle_atom_site_label_1
_geom_angle_atom_site_label_2
_geom_angle_atom_site_label_3
_geom_angle
_geom_angle_site_symmetry_1
_geom_angle_site_symmetry_3
_geom_angle_publ_flag
O3A Gd1 O2A 73.95(14) . . ?
O3A Gd1 O2P 106.34(14) . . ?
O2A Gd1 O2P 137.32(14) . . ?
O3A Gd1 O3P 140.77(14) . . ?
O2A Gd1 O3P 144.67(14) . . ?
O2P Gd1 O3P 54.11(13) . . ?
O3A Gd1 O2P 74.41(15) . 2_665 ?
O2A Gd1 O2P 75.18(14) . 2_665 ?
O2P Gd1 O2P 64.48(15) . 2_665 ?
O3P Gd1 O2P 114.24(14) . 2_665 ?
O3A Gd1 O1A 134.84(14) . . ?
O2A Gd1 O1A 68.74(14) . . ?
O2P Gd1 O1A 85.66(14) . . ?
O3P Gd1 O1A 81.57(14) . . ?
O2P Gd1 O1A 72.24(14) 2_665 . ?
O3A Gd1 O1C 80.45(17) . . ?
O2A Gd1 O1C 81.31(18) . . ?
O2P Gd1 O1C 141.36(17) . . ?
O3P Gd1 O1C 96.30(18) . . ?
O2P Gd1 O1C 149.36(17) 2_665 . ?
O1A Gd1 O1C 116.93(16) . . ?
O3A Gd1 O4A 64.91(14) . . ?
O2A Gd1 O4A 130.99(13) . . ?
O2P Gd1 O4A 81.30(14) . . ?
O3P Gd1 O4A 77.74(14) . . ?
O2P Gd1 O4A 115.51(14) 2_665 . ?
O1A Gd1 O4A 159.28(13) . . ?
O1C Gd1 O4A 67.06(16) . . ?
O3A Gd1 O2C 126.59(16) . . ?
O2A Gd1 O2C 78.92(15) . . ?
O2P Gd1 O2C 124.43(14) . . ?
O3P Gd1 O2C 72.98(15) . . ?
O2P Gd1 O2C 139.67(15) 2_665 . ?
O1A Gd1 O2C 69.77(16) . . ?
O1C Gd1 O2C 50.25(17) . . ?
O4A Gd1 O2C 104.81(16) . . ?
O3A Gd1 C1P 127.22(15) . . ?
O2A Gd1 C1P 149.45(15) . . ?
O2P Gd1 C1P 27.11(14) . . ?
O3P Gd1 C1P 27.04(15) . . ?
O2P Gd1 C1P 88.96(14) 2_665 . ?
O1A Gd1 C1P 81.70(15) . . ?
O1C Gd1 C1P 120.56(18) . . ?
O4A Gd1 C1P 79.35(15) . . ?
O2C Gd1 C1P 98.43(16) . . ?
O3A Gd1 N1C 103.58(17) . . ?
O2A Gd1 N1C 78.98(14) . . ?
O2P Gd1 N1C 138.19(15) . . ?
O3P Gd1 N1C 84.36(15) . . ?
O2P Gd1 N1C 153.60(14) 2_665 . ?
O1A Gd1 N1C 93.48(16) . . ?
O1C Gd1 N1C 24.99(19) . . ?
O4A Gd1 N1C 85.71(16) . . ?
O2C Gd1 N1C 25.27(18) . . ?
C1P Gd1 N1C 111.36(16) . . ?
O3A Gd1 Mn1 36.85(10) . . ?
O2A Gd1 Mn1 38.18(10) . . ?
O2P Gd1 Mn1 123.14(9) . . ?
O3P Gd1 Mn1 176.84(10) . . ?
O2P Gd1 Mn1 63.96(10) 2_665 . ?
O1A Gd1 Mn1 100.05(9) . . ?
O1C Gd1 Mn1 85.42(15) . . ?
O4A Gd1 Mn1 100.56(9) . . ?
O2C Gd1 Mn1 110.11(11) . . ?
C1P Gd1 Mn1 150.25(11) . . ?
N1C Gd1 Mn1 98.22(12) . . ?
O1P Mn1 O3A 89.36(16) . . ?
O1P Mn1 O2A 93.71(16) . . ?
O3A Mn1 O2A 79.43(15) . . ?
O1P Mn1 N1A 95.25(18) . . ?
O3A Mn1 N1A 165.80(17) . . ?
O2A Mn1 N1A 86.86(16) . . ?
O1P Mn1 N2A 157.93(18) . . ?
O3A Mn1 N2A 103.68(18) . . ?
O2A Mn1 N2A 106.02(17) . . ?
N1A Mn1 N2A 76.4(2) . . ?
O1P Mn1 N3A 89.23(18) . . ?
O3A Mn1 N3A 83.23(16) . . ?
O2A Mn1 N3A 162.37(16) . . ?
N1A Mn1 N3A 110.20(18) . . ?
N2A Mn1 N3A 75.00(19) . . ?
O1P Mn1 Gd1 84.38(11) . . ?
O3A Mn1 Gd1 39.35(11) . . ?
O2A Mn1 Gd1 41.28(10) . . ?
N1A Mn1 Gd1 127.70(13) . . ?
N2A Mn1 Gd1 116.99(14) . . ?
N3A Mn1 Gd1 122.08(13) . . ?
O1A C1A H4A 109.5 . . ?
O1A C1A H4B 109.5 . . ?
H4A C1A H4B 109.5 . . ?
O1A C1A H4C 109.5 . . ?
H4A C1A H4C 109.5 . . ?
H4B C1A H4C 109.5 . . ?
O1P C1P O3P 123.0(5) 2_665 . ?
O1P C1P O2P 124.4(5) 2_665 . ?
O3P C1P O2P 112.5(5) . . ?
O1P C1P Gd1 175.0(4) 2_665 . ?
O3P C1P Gd1 56.5(3) . . ?
O2P C1P Gd1 56.1(3) . . ?
O1S C1S H1S1 109.5 . . ?
O1S C1S H1S2 109.5 . . ?
H1S1 C1S H1S2 109.5 . . ?
O1S C1S H1S3 109.5 . . ?
H1S1 C1S H1S3 109.5 . . ?
H1S2 C1S H1S3 109.5 . . ?
C3A C2A O1A 116.4(5) . . ?
C3A C2A C7A 122.4(5) . . ?
O1A C2A C7A 121.1(5) . . ?
O2S C2S H2S1 109.5 . . ?
O2S C2S H2S2 109.5 . . ?
H2S1 C2S H2S2 109.5 . . ?
O2S C2S H2S3 109.5 . . ?
H2S1 C2S H2S3 109.5 . . ?
H2S2 C2S H2S3 109.5 . . ?
O2A C3A C2A 121.2(5) . . ?
O2A C3A C4A 121.9(5) . . ?
C2A C3A C4A 116.8(5) . . ?
C5A C4A C3A 120.5(6) . . ?
C5A C4A C9A 120.7(5) . . ?
C3A C4A C9A 118.6(6) . . ?
C4A C5A C6A 122.3(6) . . ?
C4A C5A H063 118.8 . . ?
C6A C5A H063 118.8 . . ?
C7A C6A C5A 118.0(6) . . ?
C7A C6A C8A 120.2(6) . . ?
C5A C6A C8A 121.7(6) . . ?
C6A C7A C2A 119.6(6) . . ?
C6A C7A H057 120.2 . . ?
C2A C7A H057 120.2 . . ?
C6A C8A H04R 109.5 . . ?
C6A C8A H04S 109.5 . . ?
H04R C8A H04S 109.5 . . ?
C6A C8A H04T 109.5 . . ?
H04R C8A H04T 109.5 . . ?
H04S C8A H04T 109.5 . . ?
N1A C9A C4A 115.3(5) . . ?
N1A C9A H04C 108.5 . . ?
C4A C9A H04C 108.5 . . ?
N1A C9A H04D 108.5 . . ?
C4A C9A H04D 108.5 . . ?
H04C C9A H04D 107.5 . . ?
N1A C10A H2A 109.5 . . ?
N1A C10A H2B 109.5 . . ?
H2A C10A H2B 109.5 . . ?
N1A C10A H2C 109.5 . . ?
H2A C10A H2C 109.5 . . ?
H2B C10A H2C 109.5 . . ?
N1A C11A C12A 111.0(5) . . ?
N1A C11A H5A 109.4 . . ?
C12A C11A H5A 109.4 . . ?
N1A C11A H5B 109.4 . . ?
C12A C11A H5B 109.4 . . ?
H5A C11A H5B 108.0 . . ?
N2A C12A C11A 111.1(5) . . ?
N2A C12A H07D 109.4 . . ?
C11A C12A H07D 109.4 . . ?
N2A C12A H07E 109.4 . . ?
C11A C12A H07E 109.4 . . ?
H07D C12A H07E 108.0 . . ?
N2A C13A H28A 109.5 . . ?
N2A C13A H28B 109.5 . . ?
H28A C13A H28B 109.5 . . ?
N2A C13A H28C 109.5 . . ?
H28A C13A H28C 109.5 . . ?
H28B C13A H28C 109.5 . . ?
N2A C14A C15A 110.6(5) . . ?
N2A C14A H04A 109.5 . . ?
C15A C14A H04A 109.5 . . ?
N2A C14A H04B 109.5 . . ?
C15A C14A H04B 109.5 . . ?
H04A C14A H04B 108.1 . . ?
N3A C15A C14A 110.9(5) . . ?
N3A C15A H6A 109.5 . . ?
C14A C15A H6A 109.5 . . ?
N3A C15A H6B 109.5 . . ?
C14A C15A H6B 109.5 . . ?
H6A C15A H6B 108.1 . . ?
N3A C16A H07A 109.5 . . ?
N3A C16A H07B 109.5 . . ?
H07A C16A H07B 109.5 . . ?
N3A C16A H07C 109.5 . . ?
H07A C16A H07C 109.5 . . ?
H07B C16A H07C 109.5 . . ?
N3A C17A C18A 115.5(5) . . ?
N3A C17A H06D 108.4 . . ?
C18A C17A H06D 108.4 . . ?
N3A C17A H06E 108.4 . . ?
C18A C17A H06E 108.4 . . ?
H06D C17A H06E 107.5 . . ?
C23A C18A C19A 119.2(6) . . ?
C23A C18A C17A 120.9(5) . . ?
C19A C18A C17A 119.7(5) . . ?
O3A C19A C18A 123.9(5) . . ?
O3A C19A C20A 118.8(5) . . ?
C18A C19A C20A 117.2(5) . . ?
C21A C20A O4A 124.3(5) . . ?
C21A C20A C19A 122.5(6) . . ?
O4A C20A C19A 113.2(5) . . ?
C20A C21A C22A 119.5(6) . . ?
C20A C21A H051 120.3 . . ?
C22A C21A H051 120.3 . . ?
C23A C22A C21A 118.8(6) . . ?
C23A C22A C24A 121.5(6) . . ?
C21A C22A C24A 119.7(6) . . ?
C22A C23A C18A 122.5(6) . . ?
C22A C23A H055 118.7 . . ?
C18A C23A H055 118.7 . . ?
C22A C24A H06A 109.5 . . ?
C22A C24A H06B 109.5 . . ?
H06A C24A H06B 109.5 . . ?
C22A C24A H06C 109.5 . . ?
H06A C24A H06C 109.5 . . ?
H06B C24A H06C 109.5 . . ?
O4A C25A H05A 109.5 . . ?
O4A C25A H05B 109.5 . . ?
H05A C25A H05B 109.5 . . ?
O4A C25A H05C 109.5 . . ?
H05A C25A H05C 109.5 . . ?
H05B C25A H05C 109.5 . . ?
C11A N1A C10A 110.0(5) . . ?
C11A N1A C9A 106.6(5) . . ?
C10A N1A C9A 108.2(5) . . ?
C11A N1A Mn1 108.8(4) . . ?
C10A N1A Mn1 113.1(4) . . ?
C9A N1A Mn1 109.9(3) . . ?
O3C N1C O1C 122.4(7) . . ?
O3C N1C O2C 122.4(7) . . ?
O1C N1C O2C 115.2(5) . . ?
O3C N1C Gd1 178.5(6) . . ?
O1C N1C Gd1 56.1(3) . . ?
O2C N1C Gd1 59.1(3) . . ?
C13A N2A C14A 110.4(5) . . ?
C13A N2A C12A 110.9(5) . . ?
C14A N2A C12A 109.2(5) . . ?
C13A N2A Mn1 108.3(4) . . ?
C14A N2A Mn1 110.4(4) . . ?
C12A N2A Mn1 107.6(4) . . ?
C15A N3A C16A 111.2(5) . . ?
C15A N3A C17A 110.1(5) . . ?
C16A N3A C17A 107.0(5) . . ?
C15A N3A Mn1 109.6(4) . . ?
C16A N3A Mn1 107.8(4) . . ?
C17A N3A Mn1 111.1(4) . . ?
C2A O1A C1A 115.5(4) . . ?
C2A O1A Gd1 113.2(3) . . ?
C1A O1A Gd1 124.4(3) . . ?
N1C O1C Gd1 98.9(4) . . ?
C1P O1P Mn1 124.2(4) 2_665 . ?
C1S O1S H1S 96.5 . . ?
H1W1 O1W H2W1 104.5 . . ?
C3A O2A Mn1 116.5(3) . . ?
C3A O2A Gd1 116.1(3) . . ?
Mn1 O2A Gd1 100.54(15) . . ?
N1C O2C Gd1 95.6(4) . . ?
C1P O2P Gd1 96.8(3) . . ?
C1P O2P Gd1 138.2(4) . 2_665 ?
Gd1 O2P Gd1 115.52(15) . 2_665 ?
C2S O2S H2S 127.5 . . ?
C19A O3A Mn1 132.3(3) . . ?
C19A O3A Gd1 123.9(3) . . ?
Mn1 O3A Gd1 103.80(17) . . ?
C1P O3P Gd1 96.4(3) . . ?
C20A O4A C25A 116.3(5) . . ?
C20A O4A Gd1 116.1(3) . . ?
C25A O4A Gd1 127.1(4) . . ?

loop_
_geom_bond_atom_site_label_1
_geom_bond_atom_site_label_2
_geom_bond_distance
_geom_bond_site_symmetry_2
_geom_bond_publ_flag
Gd1 O3A 2.300(4) . ?
Gd1 O2A 2.364(4) . ?
Gd1 O2P 2.402(4) . ?
Gd1 O3P 2.412(4) . ?
Gd1 O2P 2.423(4) 2_665 ?
Gd1 O1A 2.458(4) . ?
Gd1 O1C 2.505(6) . ?
Gd1 O4A 2.569(4) . ?
Gd1 O2C 2.571(5) . ?
Gd1 C1P 2.873(6) . ?
Gd1 N1C 2.982(6) . ?
Gd1 Mn1 3.5222(13) . ?
Mn1 O1P 2.126(4) . ?
Mn1 O3A 2.175(4) . ?
Mn1 O2A 2.215(4) . ?
Mn1 N1A 2.340(5) . ?
Mn1 N2A 2.354(5) . ?
Mn1 N3A 2.365(5) . ?
C1A O1A 1.442(7) . ?
C1A H4A 0.9600 . ?
C1A H4B 0.9600 . ?
C1A H4C 0.9600 . ?
C1P O1P 1.228(7) 2_665 ?
C1P O3P 1.315(7) . ?
C1P O2P 1.319(7) . ?
C1S O1S 1.451(18) . ?
C1S H1S1 0.9600 . ?
C1S H1S2 0.9600 . ?
C1S H1S3 0.9600 . ?
C2A C3A 1.398(8) . ?
C2A O1A 1.399(7) . ?
C2A C7A 1.402(8) . ?
C2S O2S 1.4507(11) . ?
C2S H2S1 0.9600 . ?
C2S H2S2 0.9600 . ?
C2S H2S3 0.9600 . ?
C3A O2A 1.349(7) . ?
C3A C4A 1.402(8) . ?
C4A C5A 1.383(9) . ?
C4A C9A 1.501(9) . ?
C5A C6A 1.394(10) . ?
C5A H063 0.9300 . ?
C6A C7A 1.389(9) . ?
C6A C8A 1.511(9) . ?
C7A H057 0.9300 . ?
C8A H04R 0.9600 . ?
C8A H04S 0.9600 . ?
C8A H04T 0.9600 . ?
C9A N1A 1.491(8) . ?
C9A H04C 0.9700 . ?
C9A H04D 0.9700 . ?
C10A N1A 1.483(9) . ?
C10A H2A 0.9600 . ?
C10A H2B 0.9600 . ?
C10A H2C 0.9600 . ?
C11A N1A 1.482(9) . ?
C11A C12A 1.508(10) . ?
C11A H5A 0.9700 . ?
C11A H5B 0.9700 . ?
C12A N2A 1.484(8) . ?
C12A H07D 0.9700 . ?
C12A H07E 0.9700 . ?
C13A N2A 1.477(9) . ?
C13A H28A 0.9600 . ?
C13A H28B 0.9600 . ?
C13A H28C 0.9600 . ?
C14A N2A 1.482(8) . ?
C14A C15A 1.523(9) . ?
C14A H04A 0.9700 . ?
C14A H04B 0.9700 . ?
C15A N3A 1.465(9) . ?
C15A H6A 0.9700 . ?
C15A H6B 0.9700 . ?
C16A N3A 1.475(8) . ?
C16A H07A 0.9600 . ?
C16A H07B 0.9600 . ?
C16A H07C 0.9600 . ?
C17A N3A 1.484(8) . ?
C17A C18A 1.506(8) . ?
C17A H06D 0.9700 . ?
C17A H06E 0.9700 . ?
C18A C23A 1.396(9) . ?
C18A C19A 1.405(8) . ?
C19A O3A 1.343(7) . ?
C19A C20A 1.417(8) . ?
C20A C21A 1.376(9) . ?
C20A O4A 1.394(7) . ?
C21A C22A 1.394(10) . ?
C21A H051 0.9300 . ?
C22A C23A 1.380(10) . ?
C22A C24A 1.517(9) . ?
C23A H055 0.9300 . ?
C24A H06A 0.9600 . ?
C24A H06B 0.9600 . ?
C24A H06C 0.9600 . ?
C25A O4A 1.446(7) . ?
C25A H05A 0.9600 . ?
C25A H05B 0.9600 . ?
C25A H05C 0.9600 . ?
N1C O3C 1.212(8) . ?
N1C O1C 1.275(9) . ?
N1C O2C 1.279(8) . ?
O1S H1S 0.9100 . ?
O1W H1W1 0.9747 . ?
O1W H2W1 0.8007 . ?
O2S H2S 0.8883 . ?

loop_
_geom_torsion_atom_site_label_1
_geom_torsion_atom_site_label_2
_geom_torsion_atom_site_label_3
_geom_torsion_atom_site_label_4
_geom_torsion
_geom_torsion_site_symmetry_1
_geom_torsion_site_symmetry_2
_geom_torsion_site_symmetry_3
_geom_torsion_site_symmetry_4
_geom_torsion_publ_flag
O1A C2A C3A O2A 3.2(8) . . . . ?
C7A C2A C3A O2A -176.6(5) . . . . ?
O1A C2A C3A C4A -174.7(5) . . . . ?
C7A C2A C3A C4A 5.6(8) . . . . ?
O2A C3A C4A C5A 175.8(5) . . . . ?
C2A C3A C4A C5A -6.4(9) . . . . ?
O2A C3A C4A C9A -9.7(8) . . . . ?
C2A C3A C4A C9A 168.1(5) . . . . ?
C3A C4A C5A C6A 2.1(10) . . . . ?
C9A C4A C5A C6A -172.2(6) . . . . ?
C4A C5A C6A C7A 3.2(10) . . . . ?
C4A C5A C6A C8A -178.0(6) . . . . ?
C5A C6A C7A C2A -4.0(9) . . . . ?
C8A C6A C7A C2A 177.2(6) . . . . ?
C3A C2A C7A C6A -0.4(9) . . . . ?
O1A C2A C7A C6A 179.9(5) . . . . ?
C5A C4A C9A N1A -113.2(6) . . . . ?
C3A C4A C9A N1A 72.4(7) . . . . ?
N1A C11A C12A N2A 58.4(7) . . . . ?
N2A C14A C15A N3A 55.9(7) . . . . ?
N3A C17A C18A C23A -125.7(6) . . . . ?
N3A C17A C18A C19A 60.3(8) . . . . ?
C23A C18A C19A O3A 176.0(6) . . . . ?
C17A C18A C19A O3A -9.9(9) . . . . ?
C23A C18A C19A C20A -5.4(9) . . . . ?
C17A C18A C19A C20A 168.8(5) . . . . ?
O3A C19A C20A C21A -174.5(6) . . . . ?
C18A C19A C20A C21A 6.8(9) . . . . ?
O3A C19A C20A O4A 8.4(8) . . . . ?
C18A C19A C20A O4A -170.3(5) . . . . ?
O4A C20A C21A C22A 173.9(6) . . . . ?
C19A C20A C21A C22A -2.9(10) . . . . ?
C20A C21A C22A C23A -2.5(10) . . . . ?
C20A C21A C22A C24A 178.7(6) . . . . ?
C21A C22A C23A C18A 3.8(10) . . . . ?
C24A C22A C23A C18A -177.4(6) . . . . ?
C19A C18A C23A C22A 0.3(9) . . . . ?
C17A C18A C23A C22A -173.8(6) . . . . ?
C12A C11A N1A C10A -165.0(6) . . . . ?
C12A C11A N1A C9A 77.9(6) . . . . ?
C12A C11A N1A Mn1 -40.6(6) . . . . ?
C4A C9A N1A C11A -172.4(5) . . . . ?
C4A C9A N1A C10A 69.4(7) . . . . ?
C4A C9A N1A Mn1 -54.6(6) . . . . ?
C15A C14A N2A C13A 80.8(7) . . . . ?
C15A C14A N2A C12A -157.0(6) . . . . ?
C15A C14A N2A Mn1 -38.9(6) . . . . ?
C11A C12A N2A C13A -161.5(6) . . . . ?
C11A C12A N2A C14A 76.7(7) . . . . ?
C11A C12A N2A Mn1 -43.2(6) . . . . ?
C14A C15A N3A C16A 76.5(7) . . . . ?
C14A C15A N3A C17A -165.2(5) . . . . ?
C14A C15A N3A Mn1 -42.6(6) . . . . ?
C18A C17A N3A C15A 53.7(7) . . . . ?
C18A C17A N3A C16A 174.7(5) . . . . ?
C18A C17A N3A Mn1 -67.9(6) . . . . ?
C3A C2A O1A C1A 134.6(5) . . . . ?
C7A C2A O1A C1A -45.6(7) . . . . ?
C3A C2A O1A Gd1 -17.6(6) . . . . ?
C7A C2A O1A Gd1 162.2(4) . . . . ?
O3C N1C O1C Gd1 -180.0(5) . . . . ?
O2C N1C O1C Gd1 0.4(6) . . . . ?
C2A C3A O2A Mn1 132.2(5) . . . . ?
C4A C3A O2A Mn1 -50.1(7) . . . . ?
C2A C3A O2A Gd1 14.0(7) . . . . ?
C4A C3A O2A Gd1 -168.3(4) . . . . ?
O3C N1C O2C Gd1 180.0(5) . . . . ?
O1C N1C O2C Gd1 -0.4(6) . . . . ?
O1P C1P O2P Gd1 174.0(5) 2_665 . . . ?
O3P C1P O2P Gd1 -4.0(5) . . . . ?
O1P C1P O2P Gd1 32.4(9) 2_665 . . 2_665 ?
O3P C1P O2P Gd1 -145.5(4) . . . 2_665 ?
Gd1 C1P O2P Gd1 -141.6(5) . . . 2_665 ?
C18A C19A O3A Mn1 -21.6(9) . . . . ?
C20A C19A O3A Mn1 159.8(4) . . . . ?
C18A C19A O3A Gd1 158.0(4) . . . . ?
C20A C19A O3A Gd1 -20.6(7) . . . . ?
O1P C1P O3P Gd1 -174.0(5) 2_665 . . . ?
O2P C1P O3P Gd1 4.0(5) . . . . ?
C21A C20A O4A C25A 0.2(9) . . . . ?
C19A C20A O4A C25A 177.2(5) . . . . ?
C21A C20A O4A Gd1 -172.0(5) . . . . ?
C19A C20A O4A Gd1 5.0(6) . . . . ?
